data_4300126
loop_
_publ_author_name
'Booyong S. Lim'
'James P. Donahue'
'R. H. Holm'

_publ_contact_author R.H.Holm
_publ_contact_author_address
;
   R.H.Holm
   Dept. of Chemistry and Chemical Biology 
   Harvard University 
   Cambridge, MA 02138
   USA
;
_publ_contact_author_email holm@chemistry.harvard.edu
_publ_section_title
;
Synthesis and Structures of Bis(dithiolene)molybdenum Complexes Related to
the Active Sites of the DMSO Reductase Enzyme Family
;
_journal_name_full 'Inorganic Chemistry'
_journal_page_first 263
_journal_page_last 273
_journal_paper_doi 10.1021/ic9908672
_journal_volume 39
_journal_year 2000
_chemical_formula_sum 'C16 H32 Mo N O S4'
_chemical_formula_weight 478.61
_chemical_name_systematic
; 
 [MoO(S2C2Me2)2](Et4N)
;
_space_group_IT_number 122
_symmetry_cell_setting tetrahedral
_symmetry_space_group_name_Hall 'I -4 2bw'
_symmetry_space_group_name_H-M 'I -4 2 d'
_atom_sites_solution_hydrogens geom
_atom_sites_solution_primary direct
_atom_sites_solution_secondary difmap
_audit_creation_method SHELXL
_cell_angle_alpha 90.00
_cell_angle_beta 90.00
_cell_angle_gamma 90.00
_cell_formula_units_Z 8
_cell_length_a 12.78220(10)
_cell_length_b 12.78220(10)
_cell_length_c 27.3827(3)
_cell_measurement_temperature 213(2)
_cell_volume 4473.91(7)
_computing_structure_refinement 'SHELXL-93 (Sheldrick, 1993)'
_computing_structure_solution 'SHELXS-86 (Sheldrick, 1990)'
_diffrn_ambient_temperature 213(2)
_diffrn_radiation_monochromator graphite
_diffrn_radiation_source 'fine-focus sealed tube'
_diffrn_radiation_type MoK\a
_diffrn_radiation_wavelength 0.71073
_diffrn_reflns_av_R_equivalents 0.0545
_diffrn_reflns_av_sigmaI/netI 0.0504
_diffrn_reflns_limit_h_max 16
_diffrn_reflns_limit_h_min -10
_diffrn_reflns_limit_k_max 16
_diffrn_reflns_limit_k_min -17
_diffrn_reflns_limit_l_max 36
_diffrn_reflns_limit_l_min -32
_diffrn_reflns_number 14363
_diffrn_reflns_theta_max 28.26
_diffrn_reflns_theta_min 1.76
_exptl_absorpt_coefficient_mu 0.963
_exptl_crystal_density_diffrn 1.421
_exptl_crystal_F_000 1992
_exptl_crystal_size_max 0.25
_exptl_crystal_size_mid 0.25
_exptl_crystal_size_min 0.20
_refine_diff_density_max 0.215
_refine_diff_density_min -0.483
_refine_diff_density_rms 0.052
_refine_ls_abs_structure_details 'Flack H D (1983), Acta Cryst. A39, 876-881'
_refine_ls_abs_structure_Flack -0.02(6)
_refine_ls_extinction_method none
_refine_ls_goodness_of_fit_all 1.090
_refine_ls_goodness_of_fit_obs 1.210
_refine_ls_matrix_type full
_refine_ls_number_parameters 131
_refine_ls_number_reflns 2733
_refine_ls_number_restraints 0
_refine_ls_restrained_S_all 1.090
_refine_ls_restrained_S_obs 1.210
_refine_ls_R_factor_all 0.0703
_refine_ls_R_factor_obs 0.0353
_refine_ls_shift/esd_max 0.000
_refine_ls_shift/esd_mean 0.000
_refine_ls_structure_factor_coef Fsqd
_refine_ls_weighting_details 'w=1/[\s^2^(Fo^2^)+(0.0200P)^2^+0.0000P] where P=(Fo^2^+2Fc^2^)/3'
_refine_ls_weighting_scheme calc
_refine_ls_wR_factor_all 0.0622
_refine_ls_wR_factor_obs 0.0567
_reflns_number_observed 1883
_reflns_number_total 2733
_reflns_observed_criterion >2sigma(I)
_cod_depositor_comments
;
The following automatic conversions were performed:

'_refine_ls_weighting_scheme' value 'calc
w=1/[\s^2^(Fo^2^)+(0.0200P)^2^+0.0000P] where P=(Fo^2^+2Fc^2^)/3' was
changed to 'calc'. New tag '_refine_ls_weighting_details' was
created. The value of the new tag was set to
'w=1/[\s^2^(Fo^2^)+(0.0200P)^2^+0.0000P] where P=(Fo^2^+2Fc^2^)/3'.

Automatic conversion script
Id: cif_fix_values 3143 2015-03-26 13:38:13Z robertas 
;
_cod_database_code 4300126

loop_
_symmetry_equiv_pos_as_xyz
'x, y, z'
'-x, -y, z'
'y, -x, -z'
'-y, x, -z'
'-x+1/2, y, -z+3/4'
'x+1/2, -y, -z+3/4'
'-y+1/2, -x, z+3/4'
'y+1/2, x, z+3/4'
'x+1/2, y+1/2, z+1/2'
'-x+1/2, -y+1/2, z+1/2'
'y+1/2, -x+1/2, -z+1/2'
'-y+1/2, x+1/2, -z+1/2'
'-x+1, y+1/2, -z+5/4'
'x+1, -y+1/2, -z+5/4'
'-y+1, -x+1/2, z+5/4'
'y+1, x+1/2, z+5/4'

loop_
_atom_site_aniso_label
_atom_site_aniso_U_11
_atom_site_aniso_U_22
_atom_site_aniso_U_33
_atom_site_aniso_U_23
_atom_site_aniso_U_13
_atom_site_aniso_U_12
Mo1 0.0609(3) 0.0428(2) 0.0371(2) 0.000 0.000 -0.0187(2)
S1 0.0583(8) 0.0431(7) 0.1085(8) -0.0107(6) -0.0022(6) -0.0125(6)
S2 0.0593(7) 0.0492(7) 0.0824(7) 0.0057(5) -0.0079(5) -0.0130(6)
O1 0.099(3) 0.121(4) 0.0408(15) 0.000 0.000 -0.025(4)
C1 0.074(3) 0.040(2) 0.046(2) -0.004(2) -0.002(2) -0.021(2)
C2 0.069(3) 0.053(2) 0.049(2) 0.002(2) -0.015(2) -0.023(2)
C3 0.079(3) 0.090(4) 0.128(4) -0.013(3) -0.031(3) -0.037(3)
C4 0.088(3) 0.054(3) 0.124(4) -0.016(3) -0.006(3) -0.029(3)
N1 0.034(2) 0.041(2) 0.064(3) 0.021(2) 0.000 0.000
C5 0.072(6) 0.046(5) 0.055(4) 0.021(4) -0.017(4) -0.016(4)
C7 0.036(5) 0.058(6) 0.157(11) 0.037(7) -0.011(6) -0.014(4)
C5A 0.042(4) 0.052(5) 0.061(5) 0.007(3) -0.007(3) -0.004(4)
C7A 0.057(5) 0.059(5) 0.066(5) 0.008(4) -0.027(4) -0.008(4)
C6 0.097(4) 0.063(3) 0.073(3) 0.013(2) 0.003(2) -0.036(3)
C8 0.074(4) 0.082(4) 0.169(5) 0.002(3) -0.036(3) -0.036(3)

loop_
_atom_site_label
_atom_site_type_symbol
_atom_site_fract_x
_atom_site_fract_y
_atom_site_fract_z
_atom_site_U_iso_or_equiv
_atom_site_thermal_displace_type
_atom_site_occupancy
_atom_site_calc_flag
_atom_site_refinement_flags
_atom_site_disorder_group
Mo1 Mo 0.5000 0.0000 0.006454(10) 0.04691(12) Uani 1 d S .
S1 S 0.46764(9) 0.17125(9) 0.03546(4) 0.0700(3) Uani 1 d . .
S2 S 0.67188(9) 0.03744(8) 0.03390(4) 0.0636(3) Uani 1 d . .
O1 O 0.5000 0.0000 -0.05481(9) 0.0870(11) Uani 1 d S .
C1 C 0.5891(3) 0.2289(3) 0.04726(11) 0.0533(9) Uani 1 d . .
C2 C 0.6760(3) 0.1720(3) 0.04681(12) 0.0573(10) Uani 1 d . .
C3 C 0.7850(4) 0.2128(4) 0.0570(2) 0.099(2) Uani 1 d . .
H3A H 0.8343(4) 0.1565(4) 0.0544(2) 0.149 Uiso 1 calc R .
H3B H 0.7875(4) 0.2417(4) 0.0893(2) 0.149 Uiso 1 calc R .
H3C H 0.8022(4) 0.2662(4) 0.0337(2) 0.149 Uiso 1 calc R .
C4 C 0.5826(3) 0.3436(3) 0.0594(2) 0.0886(14) Uani 1 d . .
H4A H 0.5112(3) 0.3664(3) 0.0571(2) 0.133 Uiso 1 calc R .
H4B H 0.6247(3) 0.3826(3) 0.0367(2) 0.133 Uiso 1 calc R .
H4C H 0.6078(3) 0.3549(3) 0.0920(2) 0.133 Uiso 1 calc R .
N1 N 1.1761(3) 0.2500 0.1250 0.0464(10) Uani 1 d S .
C5 C 1.1930(6) 0.3253(6) 0.0814(2) 0.058(2) Uani 0.486(5) d P 1
H5A H 1.2116(6) 0.2837(6) 0.0531(2) 0.069 Uiso 0.486(5) calc PR 1
H5B H 1.1269(6) 0.3592(6) 0.0743(2) 0.069 Uiso 0.486(5) calc PR 1
C7 C 1.0753(7) 0.1896(8) 0.1143(4) 0.084(4) Uani 0.486(5) d P 1
H7A H 1.0061(64) 0.2333(77) 0.1079(23) 0.101 Uiso 0.49 d P 1
H7B H 1.0622(65) 0.1545(76) 0.1417(31) 0.101 Uiso 0.49 d P 1
C5A C 1.2709(5) 0.3246(6) 0.1238(2) 0.052(2) Uani 0.514(5) d P 2
H5AA H 1.2764(5) 0.3575(6) 0.1556(2) 0.062 Uiso 0.514(5) calc PR 2
H5AB H 1.3333(5) 0.2825(6) 0.1193(2) 0.062 Uiso 0.514(5) calc PR 2
C7A C 1.1685(6) 0.1936(5) 0.0781(3) 0.061(2) Uani 0.514(5) d P 2
H7AA H 1.2335(6) 0.1561(5) 0.0729(3) 0.073 Uiso 0.514(5) calc PR 2
H7AB H 1.1625(6) 0.2450(5) 0.0521(3) 0.073 Uiso 0.514(5) calc PR 2
C6 C 1.2721(3) 0.4062(3) 0.08745(13) 0.0778(13) Uani 1 d . .
H6A H 1.2757(3) 0.4493(3) 0.05878(13) 0.117 Uiso 0.486(5) d PR 1
H6B H 1.2558(3) 0.4489(3) 0.11527(13) 0.117 Uiso 0.486(5) d PR 1
H6C H 1.3383(3) 0.3724(3) 0.09249(13) 0.117 Uiso 0.486(5) d PR 1
H6D H 1.3341(3) 0.4480(3) 0.09118(13) 0.117 Uiso 0.514(5) d PR 2
H6E H 1.2723(3) 0.3739(3) 0.05581(13) 0.117 Uiso 0.514(5) d PR 2
H6F H 1.2114(3) 0.4500(3) 0.09057(13) 0.117 Uiso 0.514(5) d PR 2
C8 C 1.0790(3) 0.1167(4) 0.0729(2) 0.108(2) Uani 1 d . .
H8A H 1.0122(3) 0.0835(4) 0.0689(2) 0.163 Uiso 0.486(5) d PR 1
H8B H 1.0967(3) 0.1539(4) 0.0436(2) 0.163 Uiso 0.486(5) d PR 1
H8C H 1.1313(3) 0.0645(4) 0.0793(2) 0.163 Uiso 0.486(5) d PR 1
H8D H 1.0817(3) 0.0827(4) 0.0417(2) 0.163 Uiso 0.514(5) d PR 2
H8E H 1.0831(3) 0.0650(4) 0.0983(2) 0.163 Uiso 0.514(5) d PR 2
H8F H 1.0145(3) 0.1546(4) 0.0759(2) 0.163 Uiso 0.514(5) d PR 2

loop_
_atom_type_symbol
_atom_type_description
_atom_type_scat_dispersion_real
_atom_type_scat_dispersion_imag
_atom_type_scat_source
C C 0.0033 0.0016 'International Tables Vol C Tables 4.2.6.8 and 6.1.1.4'
H H 0.0000 0.0000 'International Tables Vol C Tables 4.2.6.8 and 6.1.1.4'
N N 0.0061 0.0033 'International Tables Vol C Tables 4.2.6.8 and 6.1.1.4'
O O 0.0106 0.0060 'International Tables Vol C Tables 4.2.6.8 and 6.1.1.4'
S S 0.1246 0.1234 'International Tables Vol C Tables 4.2.6.8 and 6.1.1.4'
Mo Mo -1.6832 0.6857 'International Tables Vol C Tables 4.2.6.8 and 6.1.1.4'

loop_
_geom_angle_atom_site_label_1
_geom_angle_atom_site_label_2
_geom_angle_atom_site_label_3
_geom_angle
_geom_angle_site_symmetry_1
_geom_angle_site_symmetry_3
_geom_angle_publ_flag
O1 Mo1 S1 109.62(3) . 2_655 ?
O1 Mo1 S1 109.62(3) . . ?
S1 Mo1 S1 140.76(6) 2_655 . ?
O1 Mo1 S2 108.48(2) . . ?
S1 Mo1 S2 85.31(4) 2_655 . ?
S1 Mo1 S2 82.46(4) . . ?
O1 Mo1 S2 108.49(2) . 2_655 ?
S1 Mo1 S2 82.46(4) 2_655 2_655 ?
S1 Mo1 S2 85.31(4) . 2_655 ?
S2 Mo1 S2 143.03(5) . 2_655 ?
C1 S1 Mo1 107.28(14) . . ?
C2 S2 Mo1 106.79(14) . . ?
C2 C1 C4 125.6(4) . . ?
C2 C1 S1 120.6(3) . . ?
C4 C1 S1 113.7(3) . . ?
C1 C2 C3 125.4(4) . . ?
C1 C2 S2 120.9(3) . . ?
C3 C2 S2 113.7(3) . . ?
C7A N1 C7A 172.5(7) . 14_454 ?
C7 N1 C7 65.3(9) . 14_454 ?
C7A N1 C5A 109.5(4) . . ?
C7A N1 C5A 76.6(4) 14_454 . ?
C7A N1 C5A 76.6(4) . 14_454 ?
C7A N1 C5A 109.5(4) 14_454 14_454 ?
C5A N1 C5A 76.5(5) . 14_454 ?
C7 N1 C5 106.5(5) . . ?
C7 N1 C5 87.2(5) 14_454 . ?
C7 N1 C5 87.2(5) . 14_454 ?
C7 N1 C5 106.5(5) 14_454 14_454 ?
C5 N1 C5 163.9(7) . 14_454 ?
C6 C5 N1 116.8(5) . . ?
C8 C7 N1 116.1(7) . . ?
C8 C7 C7 150.1(11) . 14_454 ?
N1 C7 C7 57.3(4) . 14_454 ?
C6 C5A N1 118.1(4) . . ?
C6 C5A C7A 125.8(5) . 14_454 ?
N1 C5A C7A 50.1(3) . 14_454 ?
C6 C5A C5A 138.4(7) . 14_454 ?
N1 C5A C5A 51.8(3) . 14_454 ?
C7A C5A C5A 81.4(4) 14_454 14_454 ?
N1 C7A C8 116.5(6) . . ?
N1 C7A C5A 53.3(3) . 14_454 ?
C8 C7A C5A 120.8(5) . 14_454 ?

loop_
_geom_bond_atom_site_label_1
_geom_bond_atom_site_label_2
_geom_bond_distance
_geom_bond_site_symmetry_2
_geom_bond_publ_flag
Mo1 O1 1.677(3) . ?
Mo1 S1 2.3650(11) 2_655 ?
Mo1 S1 2.3650(11) . ?
Mo1 S2 2.3708(11) . ?
Mo1 S2 2.3709(11) 2_655 ?
S1 C1 1.749(4) . ?
S2 C2 1.757(4) . ?
C1 C2 1.327(5) . ?
C1 C4 1.505(5) . ?
C2 C3 1.514(5) . ?
N1 C7A 1.477(7) . ?
N1 C7A 1.477(7) 14_454 ?
N1 C7 1.530(9) . ?
N1 C7 1.530(9) 14_454 ?
N1 C5A 1.542(7) . ?
N1 C5A 1.543(7) 14_454 ?
N1 C5 1.548(6) . ?
N1 C5 1.548(6) 14_454 ?
C5 C6 1.456(7) . ?
C7 C8 1.469(12) . ?
C7 C7 1.65(2) 14_454 ?
C5A C6 1.441(7) . ?
C5A C7A 1.872(9) 14_454 ?
C5A C5A 1.909(14) 14_454 ?
C7A C8 1.516(8) . ?
C7A C5A 1.872(9) 14_454 ?
